data_2015688
loop_
_publ_author_name
'B. Sridhar'
'K. Ravikumar'
'Y. S. Sadanandam'

_publ_section_title
;Dimorphism in
 (2<i>Z</i>)-2-benzylidene-<i>N</i>,7-dimethyl-3-oxo-5-phenyl-2,3-dihydro-5<i>H</i>-1,3-thiazolo[3,2-<i>a</i>]pyrimidine-6-carboxamide
;
_journal_coeditor_code GA3031
_journal_issue 12
_journal_name_full 'Acta Crystallographica Section C'
_journal_page_first o687
_journal_page_last o690
_journal_paper_doi 10.1107/S0108270106046567
_journal_volume 62
_journal_year 2006
_chemical_formula_iupac 'C22 H19 N3 O2 S'
_chemical_formula_moiety 'C22 H19 N3 O2 S'
_chemical_formula_sum 'C22 H19 N3 O2 S'
_chemical_formula_weight 389.46
_chemical_name_systematic
;
(2Z)-2-benzylidene-N,7-dimethyl-3-oxo-5-phenyl-
5H-1,3-thiazolo[3,2-a]pyrimidine-6(3H)-carboxamide
;
_space_group_IT_number 2
_symmetry_cell_setting triclinic
_symmetry_space_group_name_Hall '-P 1'
_symmetry_space_group_name_H-M 'P -1'
_atom_sites_solution_hydrogens geom
_atom_sites_solution_primary direct
_atom_sites_solution_secondary difmap
_audit_creation_method SHELXL97
_cell_angle_alpha 79.1980(10)
_cell_angle_beta 79.6450(10)
_cell_angle_gamma 78.2570(10)
_cell_formula_units_Z 4
_cell_length_a 9.5353(6)
_cell_length_b 10.2071(6)
_cell_length_c 20.7901(12)
_cell_measurement_reflns_used 4411
_cell_measurement_temperature 293(2)
_cell_measurement_theta_max 27.74
_cell_measurement_theta_min 2.29
_cell_volume 1924.8(2)
_computing_cell_refinement 'SAINT (Bruker, 2001)'
_computing_data_collection 'SMART (Bruker, 2001)'
_computing_data_reduction SAINT
_computing_molecular_graphics 'SHELXTL/PC (Sheldrick, 1990)'
_computing_publication_material SHELXL97
_computing_structure_refinement 'SHELXL97 (Sheldrick, 1997)'
_computing_structure_solution 'SHELXS97 (Sheldrick, 1997)'
_diffrn_ambient_temperature 293(2)
_diffrn_measured_fraction_theta_full 0.992
_diffrn_measured_fraction_theta_max 0.992
_diffrn_measurement_device 'Bruker SMART APEX CCD area-detector'
_diffrn_measurement_device_type 'Bruker SMART APEX CCD area-detector'
_diffrn_measurement_method \w
_diffrn_radiation_monochromator graphite
_diffrn_radiation_source 'fine-focus sealed tube'
_diffrn_radiation_type MoK\a
_diffrn_radiation_wavelength 0.71073
_diffrn_reflns_av_R_equivalents 0.0209
_diffrn_reflns_av_sigmaI/netI 0.0308
_diffrn_reflns_limit_h_max 11
_diffrn_reflns_limit_h_min -11
_diffrn_reflns_limit_k_max 12
_diffrn_reflns_limit_k_min -12
_diffrn_reflns_limit_l_max 24
_diffrn_reflns_limit_l_min -24
_diffrn_reflns_number 14058
_diffrn_reflns_theta_full 25.00
_diffrn_reflns_theta_max 25.00
_diffrn_reflns_theta_min 1.01
_diffrn_standards_number 0
_exptl_absorpt_coefficient_mu 0.191
_exptl_absorpt_correction_type none
_exptl_crystal_colour 'pale yellow'
_exptl_crystal_density_diffrn 1.344
_exptl_crystal_density_method 'not measured'
_exptl_crystal_description needle
_exptl_crystal_F_000 816
_exptl_crystal_size_max 0.20
_exptl_crystal_size_mid 0.11
_exptl_crystal_size_min 0.08
_refine_diff_density_max 0.342
_refine_diff_density_min -0.152
_refine_ls_extinction_method none
_refine_ls_goodness_of_fit_ref 1.063
_refine_ls_hydrogen_treatment mixed
_refine_ls_matrix_type full
_refine_ls_number_parameters 517
_refine_ls_number_reflns 6733
_refine_ls_number_restraints 0
_refine_ls_restrained_S_all 1.063
_refine_ls_R_factor_all 0.0673
_refine_ls_R_factor_gt 0.0534
_refine_ls_shift/su_max 0.001
_refine_ls_shift/su_mean 0.000
_refine_ls_structure_factor_coef Fsqd
_refine_ls_weighting_details 'calc w = 1/[\s^2^(Fo^2^)+(0.0671P)^2^+0.5641P] where P=(Fo^2^+2Fc^2^)/3'
_refine_ls_weighting_scheme calc
_refine_ls_wR_factor_gt 0.1311
_refine_ls_wR_factor_ref 0.1413
_reflns_number_gt 5389
_reflns_number_total 6733
_reflns_threshold_expression I>2\s(I)
_cod_data_source_file ga3031.cif
_cod_data_source_block Ia
_cod_database_code 2015688
_cod_database_fobs_code 2015688

loop_
_symmetry_equiv_pos_as_xyz
'x, y, z'
'-x, -y, -z'

loop_
_atom_site_type_symbol
_atom_site_label
_atom_site_fract_x
_atom_site_fract_y
_atom_site_fract_z
_atom_site_U_iso_or_equiv
_atom_site_adp_type
_atom_site_calc_flag
_atom_site_refinement_flags
_atom_site_occupancy
C C2 1.0723(2) 0.7162(2) 0.15301(10) 0.0382(5) Uani d . 1
C C3 0.9611(2) 0.7656(2) 0.20677(10) 0.0372(5) Uani d . 1
C C5 0.8392(2) 0.6801(2) 0.31933(9) 0.0340(5) Uani d . 1
H H5 0.8439 0.7639 0.3348 0.041 Uiso calc R 1
C C6 0.8749(2) 0.5619(2) 0.37419(10) 0.0337(5) Uani d . 1
C C7 0.9815(2) 0.4563(2) 0.36419(10) 0.0369(5) Uani d . 1
C C9 1.0463(2) 0.5446(2) 0.25614(10) 0.0351(5) Uani d . 1
C C21 1.0976(2) 0.7975(2) 0.09500(11) 0.0459(6) Uani d . 1
H H21 1.0480 0.8861 0.0941 0.055 Uiso calc R 1
C C22 1.1895(2) 0.7708(3) 0.03324(11) 0.0483(6) Uani d . 1
C C23 1.1948(3) 0.8781(3) -0.01931(12) 0.0593(7) Uani d . 1
H H23 1.1458 0.9642 -0.0128 0.071 Uiso calc R 1
C C24 1.2713(3) 0.8584(4) -0.08051(13) 0.0751(9) Uani d . 1
H H24 1.2739 0.9310 -0.1150 0.090 Uiso calc R 1
C C25 1.3441(3) 0.7312(4) -0.09069(13) 0.0758(9) Uani d . 1
H H25 1.3945 0.7175 -0.1322 0.091 Uiso calc R 1
C C26 1.3421(3) 0.6248(3) -0.03959(13) 0.0707(8) Uani d . 1
H H26 1.3923 0.5392 -0.0464 0.085 Uiso calc R 1
C C27 1.2662(3) 0.6441(3) 0.02193(12) 0.0605(7) Uani d . 1
H H27 1.2663 0.5712 0.0563 0.073 Uiso calc R 1
C C51 0.6882(2) 0.6914(2) 0.30289(9) 0.0342(5) Uani d . 1
C C52 0.6581(3) 0.6086(2) 0.26370(11) 0.0464(6) Uani d . 1
H H52 0.7322 0.5445 0.2464 0.056 Uiso calc R 1
C C53 0.5194(3) 0.6195(3) 0.24981(13) 0.0585(7) Uani d . 1
H H53 0.5009 0.5634 0.2230 0.070 Uiso calc R 1
C C54 0.4087(3) 0.7131(3) 0.27557(13) 0.0593(7) Uani d . 1
H H54 0.3153 0.7212 0.2661 0.071 Uiso calc R 1
C C55 0.4376(3) 0.7939(3) 0.31522(13) 0.0604(7) Uani d . 1
H H55 0.3629 0.8567 0.3332 0.073 Uiso calc R 1
C C56 0.5752(2) 0.7840(2) 0.32900(11) 0.0471(6) Uani d . 1
H H56 0.5927 0.8400 0.3561 0.057 Uiso calc R 1
C C61 0.7855(2) 0.5824(2) 0.43942(10) 0.0376(5) Uani d . 1
C C62 0.6512(3) 0.4826(3) 0.54166(12) 0.0660(8) Uani d . 1
H H62A 0.7164 0.4697 0.5734 0.099 Uiso calc R 1
H H62B 0.5932 0.4126 0.5527 0.099 Uiso calc R 1
H H62C 0.5893 0.5694 0.5422 0.099 Uiso calc R 1
C C71 1.0349(2) 0.3430(2) 0.41604(12) 0.0503(6) Uani d . 1
H H71A 0.9998 0.3680 0.4591 0.075 Uiso calc R 1
H H71B 1.1388 0.3257 0.4093 0.075 Uiso calc R 1
H H71C 1.0001 0.2628 0.4129 0.075 Uiso calc R 1
N N4 0.95108(17) 0.66454(17) 0.26116(8) 0.0350(4) Uani d . 1
N N6 0.7337(2) 0.4766(2) 0.47607(9) 0.0461(5) Uani d . 1
H H6N 0.742(3) 0.408(2) 0.4597(12) 0.047(7) Uiso d . 1
N N8 1.06363(19) 0.44234(18) 0.30106(9) 0.0437(5) Uani d . 1
O O3 0.88599(18) 0.87635(15) 0.20455(8) 0.0526(4) Uani d . 1
O O6 0.75952(19) 0.69455(16) 0.45711(7) 0.0523(4) Uani d . 1
S S1 1.15128(6) 0.54809(6) 0.17749(3) 0.04702(19) Uani d . 1
C C2' 1.0555(2) 0.2127(2) 0.15237(10) 0.0377(5) Uani d . 1
C C3' 0.9337(2) 0.2559(2) 0.20330(10) 0.0377(5) Uani d . 1
C C5' 0.8272(2) 0.1807(2) 0.31993(9) 0.0326(5) Uani d . 1
H H5' 0.8334 0.2661 0.3334 0.039 Uiso calc R 1
C C6' 0.8663(2) 0.0661(2) 0.37597(10) 0.0330(5) Uani d . 1
C C7' 0.9838(2) -0.0303(2) 0.36913(10) 0.0367(5) Uani d . 1
C C9' 1.0497(2) 0.0554(2) 0.26078(10) 0.0360(5) Uani d . 1
C C21' 1.0683(2) 0.2839(2) 0.09123(10) 0.0435(5) Uani d . 1
H H21' 0.9942 0.3573 0.0839 0.052 Uiso calc R 1
C C22' 1.1799(2) 0.2641(2) 0.03460(11) 0.0449(6) Uani d . 1
C C23' 1.1488(3) 0.3263(3) -0.02787(12) 0.0620(7) Uani d . 1
H H23' 1.0580 0.3788 -0.0321 0.074 Uiso calc R 1
C C24' 1.2489(3) 0.3119(4) -0.08335(13) 0.0817(10) Uani d . 1
H H24' 1.2254 0.3538 -0.1247 0.098 Uiso calc R 1
C C25' 1.3831(3) 0.2362(4) -0.07811(15) 0.0791(9) Uani d . 1
H H25' 1.4504 0.2245 -0.1159 0.095 Uiso calc R 1
C C26' 1.4181(3) 0.1777(3) -0.01692(15) 0.0798(9) Uani d . 1
H H26' 1.5106 0.1289 -0.0131 0.096 Uiso calc R 1
C C27' 1.3174(3) 0.1904(3) 0.03886(13) 0.0667(8) Uani d . 1
H H27' 1.3422 0.1488 0.0800 0.080 Uiso calc R 1
C C51' 0.6745(2) 0.1913(2) 0.30545(9) 0.0323(5) Uani d . 1
C C52' 0.6404(2) 0.1034(2) 0.27011(11) 0.0432(5) Uani d . 1
H H52' 0.7117 0.0343 0.2553 0.052 Uiso calc R 1
C C53' 0.5010(3) 0.1172(2) 0.25649(12) 0.0510(6) Uani d . 1
H H53' 0.4794 0.0575 0.2325 0.061 Uiso calc R 1
C C54' 0.3941(2) 0.2186(3) 0.27819(12) 0.0503(6) Uani d . 1
H H54' 0.3005 0.2282 0.2687 0.060 Uiso calc R 1
C C55' 0.4272(2) 0.3056(3) 0.31404(12) 0.0521(6) Uani d . 1
H H55' 0.3553 0.3738 0.3293 0.063 Uiso calc R 1
C C56' 0.5659(2) 0.2923(2) 0.32753(11) 0.0434(5) Uani d . 1
H H56' 0.5870 0.3519 0.3517 0.052 Uiso calc R 1
C C61' 0.7712(2) 0.0845(2) 0.44023(10) 0.0356(5) Uani d . 1
C C62' 0.6434(3) -0.0219(3) 0.54295(11) 0.0595(7) Uani d . 1
H H62D 0.7080 -0.0379 0.5752 0.089 Uiso calc R 1
H H62E 0.5846 -0.0911 0.5525 0.089 Uiso calc R 1
H H62F 0.5823 0.0650 0.5445 0.089 Uiso calc R 1
C C71' 1.0378(2) -0.1387(2) 0.42289(11) 0.0511(6) Uani d . 1
H H71D 0.9940 -0.1141 0.4653 0.077 Uiso calc R 1
H H71E 1.1411 -0.1483 0.4190 0.077 Uiso calc R 1
H H71F 1.0129 -0.2230 0.4188 0.077 Uiso calc R 1
N N4' 0.93550(17) 0.16196(16) 0.26091(8) 0.0332(4) Uani d . 1
N N6' 0.7269(2) -0.0246(2) 0.47745(9) 0.0435(5) Uani d . 1
H H6N' 0.742(3) -0.094(2) 0.4626(12) 0.047(7) Uiso d . 1
N N8' 1.07813(19) -0.03859(19) 0.30853(9) 0.0449(5) Uani d . 1
O O3' 0.84515(18) 0.35821(16) 0.19735(8) 0.0549(5) Uani d . 1
O O6' 0.73611(17) 0.19801(15) 0.45699(7) 0.0473(4) Uani d . 1
S S1' 1.16396(6) 0.06382(6) 0.18438(3) 0.04387(18) Uani d . 1

loop_
_atom_site_aniso_label
_atom_site_aniso_U_11
_atom_site_aniso_U_22
_atom_site_aniso_U_33
_atom_site_aniso_U_12
_atom_site_aniso_U_13
_atom_site_aniso_U_23
C2 0.0347(11) 0.0399(12) 0.0356(12) -0.0034(9) 0.0013(9) -0.0046(10)
C3 0.0353(12) 0.0367(12) 0.0345(12) -0.0032(10) 0.0007(9) -0.0016(9)
C5 0.0365(11) 0.0323(11) 0.0295(11) -0.0035(9) 0.0016(9) -0.0042(9)
C6 0.0364(11) 0.0349(11) 0.0299(11) -0.0093(9) -0.0042(9) -0.0024(9)
C7 0.0310(11) 0.0405(12) 0.0371(12) -0.0078(9) -0.0060(9) 0.0020(10)
C9 0.0275(10) 0.0355(12) 0.0379(12) -0.0018(9) -0.0003(9) -0.0028(10)
C21 0.0466(13) 0.0447(13) 0.0396(13) -0.0035(11) 0.0009(10) -0.0012(10)
C22 0.0418(13) 0.0597(16) 0.0363(13) -0.0059(11) 0.0017(10) 0.0001(11)
C23 0.0534(15) 0.0702(18) 0.0413(14) -0.0042(13) 0.0028(12) 0.0076(13)
C24 0.0710(19) 0.100(2) 0.0383(15) -0.0092(18) 0.0052(13) 0.0110(15)
C25 0.069(2) 0.112(3) 0.0372(15) -0.0107(19) 0.0103(13) -0.0121(16)
C26 0.0724(19) 0.082(2) 0.0504(16) -0.0074(16) 0.0107(14) -0.0186(15)
C27 0.0665(17) 0.0626(17) 0.0425(14) -0.0060(14) 0.0080(12) -0.0045(12)
C51 0.0359(11) 0.0322(11) 0.0292(11) -0.0027(9) 0.0002(9) 0.0002(9)
C52 0.0488(14) 0.0437(13) 0.0447(13) 0.0007(11) -0.0081(11) -0.0107(11)
C53 0.0649(18) 0.0586(17) 0.0585(16) -0.0180(14) -0.0201(14) -0.0067(13)
C54 0.0392(14) 0.0693(18) 0.0639(17) -0.0109(13) -0.0104(12) 0.0080(14)
C55 0.0377(14) 0.0669(18) 0.0654(17) 0.0034(12) 0.0058(12) -0.0087(14)
C56 0.0406(13) 0.0503(14) 0.0461(13) -0.0006(11) 0.0036(11) -0.0140(11)
C61 0.0423(12) 0.0400(13) 0.0317(11) -0.0104(10) -0.0063(9) -0.0044(10)
C62 0.088(2) 0.0660(18) 0.0385(14) -0.0242(16) 0.0158(14) -0.0064(13)
C71 0.0392(13) 0.0516(15) 0.0512(14) -0.0044(11) -0.0082(11) 0.0120(12)
N4 0.0328(9) 0.0327(9) 0.0324(9) -0.0005(7) 0.0031(7) -0.0011(8)
N6 0.0618(13) 0.0395(12) 0.0357(11) -0.0167(10) 0.0081(9) -0.0084(9)
N8 0.0359(10) 0.0404(11) 0.0433(11) 0.0041(8) 0.0007(8) 0.0044(9)
O3 0.0588(10) 0.0364(9) 0.0453(9) 0.0089(8) 0.0089(8) 0.0023(7)
O6 0.0778(12) 0.0400(9) 0.0400(9) -0.0171(8) 0.0023(8) -0.0116(7)
S1 0.0444(3) 0.0410(3) 0.0423(3) 0.0045(3) 0.0109(3) -0.0025(3)
C2' 0.0359(12) 0.0401(12) 0.0357(12) -0.0069(9) -0.0018(9) -0.0055(10)
C3' 0.0411(12) 0.0356(12) 0.0327(11) -0.0027(10) -0.0028(9) -0.0032(9)
C5' 0.0342(11) 0.0309(11) 0.0298(11) -0.0034(9) -0.0010(9) -0.0038(9)
C6' 0.0345(11) 0.0347(11) 0.0310(11) -0.0090(9) -0.0061(9) -0.0037(9)
C7' 0.0331(11) 0.0403(12) 0.0351(11) -0.0079(9) -0.0068(9) 0.0015(9)
C9' 0.0285(11) 0.0378(12) 0.0390(12) -0.0034(9) -0.0031(9) -0.0038(10)
C21' 0.0439(13) 0.0453(13) 0.0359(12) -0.0038(10) -0.0001(10) -0.0026(10)
C22' 0.0461(14) 0.0494(14) 0.0379(13) -0.0128(11) -0.0004(10) -0.0043(11)
C23' 0.0517(15) 0.089(2) 0.0379(14) -0.0102(14) -0.0011(12) 0.0002(13)
C24' 0.072(2) 0.136(3) 0.0347(15) -0.028(2) 0.0007(14) -0.0052(17)
C25' 0.071(2) 0.108(3) 0.0508(18) -0.0235(19) 0.0235(15) -0.0154(17)
C26' 0.0511(17) 0.092(2) 0.075(2) -0.0025(16) 0.0156(15) 0.0063(18)
C27' 0.0491(15) 0.083(2) 0.0506(16) -0.0046(14) 0.0040(12) 0.0139(14)
C51' 0.0328(11) 0.0319(11) 0.0275(10) -0.0024(9) 0.0008(8) -0.0015(8)
C52' 0.0381(12) 0.0409(13) 0.0491(13) 0.0014(10) -0.0059(10) -0.0127(11)
C53' 0.0480(14) 0.0534(15) 0.0556(15) -0.0101(12) -0.0130(12) -0.0124(12)
C54' 0.0329(12) 0.0564(15) 0.0582(15) -0.0042(11) -0.0090(11) -0.0018(12)
C55' 0.0363(13) 0.0509(15) 0.0608(16) 0.0056(11) 0.0043(11) -0.0133(12)
C56' 0.0403(13) 0.0430(13) 0.0437(13) 0.0006(10) -0.0001(10) -0.0134(10)
C61' 0.0396(12) 0.0368(12) 0.0314(11) -0.0074(10) -0.0072(9) -0.0050(9)
C62' 0.0688(17) 0.0651(17) 0.0380(13) -0.0187(14) 0.0118(12) -0.0027(12)
C71' 0.0384(13) 0.0584(16) 0.0475(14) -0.0050(11) -0.0101(11) 0.0139(12)
N4' 0.0323(9) 0.0333(9) 0.0292(9) -0.0008(7) 0.0005(7) -0.0031(7)
N6' 0.0535(12) 0.0369(11) 0.0374(11) -0.0124(9) 0.0064(9) -0.0068(9)
N8' 0.0335(10) 0.0481(11) 0.0427(11) 0.0036(8) -0.0028(8) 0.0044(9)
O3' 0.0631(11) 0.0414(9) 0.0410(9) 0.0150(8) 0.0048(8) 0.0031(7)
O6' 0.0654(11) 0.0375(9) 0.0385(9) -0.0113(8) -0.0001(8) -0.0098(7)
S1' 0.0331(3) 0.0491(4) 0.0392(3) 0.0024(3) 0.0041(2) -0.0010(3)

loop_
_atom_type_symbol
_atom_type_description
_atom_type_scat_dispersion_real
_atom_type_scat_dispersion_imag
_atom_type_scat_source
C C 0.0033 0.0016 'International Tables Vol C Tables 4.2.6.8 and 6.1.1.4'
H H 0.0000 0.0000 'International Tables Vol C Tables 4.2.6.8 and 6.1.1.4'
N N 0.0061 0.0033 'International Tables Vol C Tables 4.2.6.8 and 6.1.1.4'
O O 0.0106 0.0060 'International Tables Vol C Tables 4.2.6.8 and 6.1.1.4'
S S 0.1246 0.1234 'International Tables Vol C Tables 4.2.6.8 and 6.1.1.4'

loop_
_geom_angle_atom_site_label_1
_geom_angle_atom_site_label_2
_geom_angle_atom_site_label_3
_geom_angle
_geom_angle_publ_flag
C21 C2 C3 120.2(2) ?
C21 C2 S1 129.31(18) ?
C3 C2 S1 110.45(15) ?
O3 C3 N4 123.34(19) ?
O3 C3 C2 126.28(19) ?
N4 C3 C2 110.35(18) ?
N4 C5 C51 112.05(16) ?
N4 C5 C6 108.53(16) ?
C51 C5 C6 112.12(16) ?
N4 C5 H5 108.0 ?
C51 C5 H5 108.0 ?
C6 C5 H5 108.0 ?
C7 C6 C61 124.93(19) ?
C7 C6 C5 122.40(18) ?
C61 C6 C5 112.55(17) ?
C6 C7 N8 122.52(19) ?
C6 C7 C71 126.4(2) ?
N8 C7 C71 111.04(18) ?
N8 C9 N4 127.04(19) ?
N8 C9 S1 121.52(16) ?
N4 C9 S1 111.42(14) ?
C2 C21 C22 131.1(2) y
C2 C21 H21 114.5 ?
C22 C21 H21 114.5 ?
C27 C22 C23 117.7(2) ?
C27 C22 C21 124.4(2) ?
C23 C22 C21 117.8(2) ?
C24 C23 C22 121.1(3) ?
C24 C23 H23 119.4 ?
C22 C23 H23 119.4 ?
C23 C24 C25 119.9(3) ?
C23 C24 H24 120.0 ?
C25 C24 H24 120.0 ?
C26 C25 C24 120.0(3) ?
C26 C25 H25 120.0 ?
C24 C25 H25 120.0 ?
C25 C26 C27 120.3(3) ?
C25 C26 H26 119.8 ?
C27 C26 H26 119.8 ?
C26 C27 C22 120.9(3) ?
C26 C27 H27 119.5 ?
C22 C27 H27 119.5 ?
C52 C51 C56 118.2(2) ?
C52 C51 C5 121.77(19) ?
C56 C51 C5 120.01(19) ?
C51 C52 C53 120.9(2) ?
C51 C52 H52 119.5 ?
C53 C52 H52 119.5 ?
C54 C53 C52 120.1(2) ?
C54 C53 H53 120.0 ?
C52 C53 H53 120.0 ?
C55 C54 C53 119.2(2) ?
C55 C54 H54 120.4 ?
C53 C54 H54 120.4 ?
C54 C55 C56 121.0(2) ?
C54 C55 H55 119.5 ?
C56 C55 H55 119.5 ?
C55 C56 C51 120.6(2) ?
C55 C56 H56 119.7 ?
C51 C56 H56 119.7 ?
O6 C61 N6 122.2(2) ?
O6 C61 C6 120.39(19) ?
N6 C61 C6 117.39(19) ?
N6 C62 H62A 109.5 ?
N6 C62 H62B 109.5 ?
H62A C62 H62B 109.5 ?
N6 C62 H62C 109.5 ?
H62A C62 H62C 109.5 ?
H62B C62 H62C 109.5 ?
C7 C71 H71A 109.5 ?
C7 C71 H71B 109.5 ?
H71A C71 H71B 109.5 ?
C7 C71 H71C 109.5 ?
H71A C71 H71C 109.5 ?
H71B C71 H71C 109.5 ?
C9 N4 C3 116.10(17) ?
C9 N4 C5 121.47(16) ?
C3 N4 C5 122.31(16) ?
C61 N6 C62 122.3(2) ?
C61 N6 H6N 118.6(17) ?
C62 N6 H6N 118.8(17) ?
C9 N8 C7 116.20(18) ?
C2 S1 C9 91.55(10) ?
C21' C2' C3' 120.3(2) ?
C21' C2' S1' 129.19(18) ?
C3' C2' S1' 110.47(15) ?
O3' C3' N4' 123.47(19) ?
O3' C3' C2' 126.1(2) ?
N4' C3' C2' 110.39(18) ?
N4' C5' C51' 111.68(16) ?
N4' C5' C6' 108.68(15) ?
C51' C5' C6' 112.88(16) ?
N4' C5' H5' 107.8 ?
C51' C5' H5' 107.8 ?
C6' C5' H5' 107.8 ?
C7' C6' C61' 124.24(19) ?
C7' C6' C5' 122.69(18) ?
C61' C6' C5' 112.61(17) ?
C6' C7' N8' 122.88(19) ?
C6' C7' C71' 126.3(2) ?
N8' C7' C71' 110.82(18) ?
N8' C9' N4' 127.22(19) ?
N8' C9' S1' 121.17(16) ?
N4' C9' S1' 111.57(15) ?
C2' C21' C22' 130.0(2) y
C2' C21' H21' 115.0 ?
C22' C21' H21' 115.0 ?
C27' C22' C23' 117.4(2) ?
C27' C22' C21' 124.2(2) ?
C23' C22' C21' 118.3(2) ?
C24' C23' C22' 121.4(3) ?
C24' C23' H23' 119.3 ?
C22' C23' H23' 119.3 ?
C25' C24' C23' 120.2(3) ?
C25' C24' H24' 119.9 ?
C23' C24' H24' 119.9 ?
C24' C25' C26' 119.6(3) ?
C24' C25' H25' 120.2 ?
C26' C25' H25' 120.2 ?
C25' C26' C27' 120.5(3) ?
C25' C26' H26' 119.7 ?
C27' C26' H26' 119.7 ?
C26' C27' C22' 120.9(3) ?
C26' C27' H27' 119.5 ?
C22' C27' H27' 119.5 ?
C52' C51' C56' 118.6(2) ?
C52' C51' C5' 121.78(18) ?
C56' C51' C5' 119.61(19) ?
C51' C52' C53' 120.5(2) ?
C51' C52' H52' 119.8 ?
C53' C52' H52' 119.8 ?
C54' C53' C52' 120.5(2) ?
C54' C53' H53' 119.8 ?
C52' C53' H53' 119.8 ?
C55' C54' C53' 119.2(2) ?
C55' C54' H54' 120.4 ?
C53' C54' H54' 120.4 ?
C54' C55' C56' 120.4(2) ?
C54' C55' H55' 119.8 ?
C56' C55' H55' 119.8 ?
C55' C56' C51' 120.7(2) ?
C55' C56' H56' 119.6 ?
C51' C56' H56' 119.6 ?
O6' C61' N6' 122.4(2) ?
O6' C61' C6' 120.04(19) ?
N6' C61' C6' 117.57(19) ?
N6' C62' H62D 109.5 ?
N6' C62' H62E 109.5 ?
H62D C62' H62E 109.5 ?
N6' C62' H62F 109.5 ?
H62D C62' H62F 109.5 ?
H62E C62' H62F 109.5 ?
C7' C71' H71D 109.5 ?
C7' C71' H71E 109.5 ?
H71D C71' H71E 109.5 ?
C7' C71' H71F 109.5 ?
H71D C71' H71F 109.5 ?
H71E C71' H71F 109.5 ?
C9' N4' C3' 115.92(17) ?
C9' N4' C5' 122.16(16) ?
C3' N4' C5' 121.79(16) ?
C61' N6' C62' 122.8(2) ?
C61' N6' H6N' 119.2(18) ?
C62' N6' H6N' 117.9(18) ?
C9' N8' C7' 116.29(18) ?
C2' S1' C9' 91.54(10) ?

loop_
_geom_bond_atom_site_label_1
_geom_bond_atom_site_label_2
_geom_bond_distance
_geom_bond_publ_flag
C2 C21 1.343(3) ?
C2 C3 1.482(3) ?
C2 S1 1.748(2) y
C3 O3 1.206(2) ?
C3 N4 1.384(3) ?
C5 N4 1.471(2) ?
C5 C51 1.516(3) ?
C5 C6 1.526(3) ?
C5 H5 0.9800 ?
C6 C7 1.341(3) ?
C6 C61 1.493(3) ?
C7 N8 1.418(3) ?
C7 C71 1.499(3) ?
C9 N8 1.269(3) ?
C9 N4 1.376(3) ?
C9 S1 1.755(2) y
C21 C22 1.456(3) ?
C21 H21 0.9300 ?
C22 C27 1.389(3) ?
C22 C23 1.396(3) ?
C23 C24 1.376(3) ?
C23 H23 0.9300 ?
C24 C25 1.377(4) y
C24 H24 0.9300 ?
C25 C26 1.370(4) ?
C25 H25 0.9300 ?
C26 C27 1.379(3) ?
C26 H26 0.9300 ?
C27 H27 0.9300 ?
C51 C52 1.379(3) ?
C51 C56 1.385(3) ?
C52 C53 1.382(3) ?
C52 H52 0.9300 ?
C53 C54 1.375(4) ?
C53 H53 0.9300 ?
C54 C55 1.366(4) ?
C54 H54 0.9300 ?
C55 C56 1.372(3) ?
C55 H55 0.9300 ?
C56 H56 0.9300 ?
C61 O6 1.231(2) ?
C61 N6 1.329(3) ?
C62 N6 1.452(3) ?
C62 H62A 0.9600 ?
C62 H62B 0.9600 ?
C62 H62C 0.9600 ?
C71 H71A 0.9600 ?
C71 H71B 0.9600 ?
C71 H71C 0.9600 ?
N6 H6N 0.82(2) ?
C2' C21' 1.339(3) ?
C2' C3' 1.479(3) ?
C2' S1' 1.746(2) y
C3' O3' 1.204(2) ?
C3' N4' 1.387(3) ?
C5' N4' 1.470(2) ?
C5' C51' 1.518(3) ?
C5' C6' 1.527(3) ?
C5' H5' 0.9800 ?
C6' C7' 1.338(3) ?
C6' C61' 1.494(3) ?
C7' N8' 1.416(3) ?
C7' C71' 1.500(3) ?
C9' N8' 1.270(3) ?
C9' N4' 1.374(3) ?
C9' S1' 1.755(2) y
C21' C22' 1.453(3) ?
C21' H21' 0.9300 ?
C22' C27' 1.382(3) ?
C22' C23' 1.390(3) ?
C23' C24' 1.369(4) ?
C23' H23' 0.9300 ?
C24' C25' 1.365(4) y
C24' H24' 0.9300 ?
C25' C26' 1.369(4) ?
C25' H25' 0.9300 ?
C26' C27' 1.374(4) ?
C26' H26' 0.9300 ?
C27' H27' 0.9300 ?
C51' C52' 1.380(3) ?
C51' C56' 1.385(3) ?
C52' C53' 1.381(3) ?
C52' H52' 0.9300 ?
C53' C54' 1.377(3) ?
C53' H53' 0.9300 ?
C54' C55' 1.374(3) ?
C54' H54' 0.9300 ?
C55' C56' 1.376(3) ?
C55' H55' 0.9300 ?
C56' H56' 0.9300 ?
C61' O6' 1.236(2) ?
C61' N6' 1.329(3) ?
C62' N6' 1.451(3) ?
C62' H62D 0.9600 ?
C62' H62E 0.9600 ?
C62' H62F 0.9600 ?
C71' H71D 0.9600 ?
C71' H71E 0.9600 ?
C71' H71F 0.9600 ?
N6' H6N' 0.80(2) ?

loop_
_geom_hbond_atom_site_label_D
_geom_hbond_atom_site_label_H
_geom_hbond_atom_site_label_A
_geom_hbond_site_symmetry_A
_geom_hbond_distance_DH
_geom_hbond_distance_HA
_geom_hbond_distance_DA
_geom_hbond_angle_DHA
N6 H6N O6' . 0.82(2) 2.17(2) 2.939(3) 157(2)
N6' H6N' O6 1_545 0.80(2) 2.16(2) 2.922(3) 161(2)
C27 H27 S1 . 0.93 2.55 3.255(3) 133
C27' H27' S1' . 0.93 2.63 3.267(3) 126
C52 H52 O3' . 0.93 2.31 3.193(3) 160
C52' H52' O3 1_545 0.93 2.32 3.247(3) 173

loop_
_geom_torsion_atom_site_label_1
_geom_torsion_atom_site_label_2
_geom_torsion_atom_site_label_3
_geom_torsion_atom_site_label_4
_geom_torsion
_geom_torsion_publ_flag
C21 C2 C3 O3 0.2(4) ?
S1 C2 C3 O3 -178.6(2) ?
C21 C2 C3 N4 178.7(2) ?
S1 C2 C3 N4 -0.1(2) ?
N4 C5 C6 C7 -7.8(3) ?
C51 C5 C6 C7 116.5(2) ?
N4 C5 C6 C61 168.50(16) ?
C51 C5 C6 C61 -67.2(2) ?
C61 C6 C7 N8 -179.61(19) ?
C5 C6 C7 N8 -3.8(3) ?
C61 C6 C7 C71 -2.6(4) ?
C5 C6 C7 C71 173.2(2) ?
C3 C2 C21 C22 -173.8(2) ?
S1 C2 C21 C22 4.8(4) ?
C2 C21 C22 C27 4.3(4) y
C2 C21 C22 C23 -179.4(2) y
C27 C22 C23 C24 1.1(4) ?
C21 C22 C23 C24 -175.5(2) ?
C22 C23 C24 C25 0.1(5) ?
C23 C24 C25 C26 -1.1(5) ?
C24 C25 C26 C27 0.8(5) ?
C25 C26 C27 C22 0.5(5) ?
C23 C22 C27 C26 -1.4(4) ?
C21 C22 C27 C26 175.0(3) ?
N4 C5 C51 C52 43.4(3) ?
C6 C5 C51 C52 -79.0(2) y
N4 C5 C51 C56 -138.55(19) ?
C6 C5 C51 C56 99.1(2) ?
C56 C51 C52 C53 1.2(3) ?
C5 C51 C52 C53 179.3(2) ?
C51 C52 C53 C54 -0.5(4) ?
C52 C53 C54 C55 -0.5(4) ?
C53 C54 C55 C56 0.7(4) ?
C54 C55 C56 C51 0.0(4) ?
C52 C51 C56 C55 -0.9(3) ?
C5 C51 C56 C55 -179.1(2) ?
C7 C6 C61 O6 135.6(2) y
C5 C6 C61 O6 -40.6(3) ?
C7 C6 C61 N6 -45.8(3) ?
C5 C6 C61 N6 138.0(2) ?
N8 C9 N4 C3 174.7(2) ?
S1 C9 N4 C3 -3.8(2) ?
N8 C9 N4 C5 -9.2(3) ?
S1 C9 N4 C5 172.28(15) ?
O3 C3 N4 C9 -179.0(2) ?
C2 C3 N4 C9 2.5(3) ?
O3 C3 N4 C5 5.0(3) ?
C2 C3 N4 C5 -173.52(18) ?
C51 C5 N4 C9 -110.5(2) ?
C6 C5 N4 C9 13.9(3) ?
C51 C5 N4 C3 65.4(2) ?
C6 C5 N4 C3 -170.27(18) ?
O6 C61 N6 C62 -4.5(4) ?
C6 C61 N6 C62 177.0(2) y
N4 C9 N8 C7 -3.8(3) ?
S1 C9 N8 C7 174.60(15) ?
C6 C7 N8 C9 10.2(3) ?
C71 C7 N8 C9 -167.2(2) ?
C21 C2 S1 C9 179.7(2) ?
C3 C2 S1 C9 -1.62(17) ?
N8 C9 S1 C2 -175.6(2) ?
N4 C9 S1 C2 3.03(16) ?
C21' C2' C3' O3' -5.6(4) ?
S1' C2' C3' O3' 175.8(2) ?
C21' C2' C3' N4' 175.2(2) ?
S1' C2' C3' N4' -3.4(2) ?
N4' C5' C6' C7' 1.4(3) ?
C51' C5' C6' C7' 125.9(2) ?
N4' C5' C6' C61' 173.92(16) ?
C51' C5' C6' C61' -61.6(2) ?
C61' C6' C7' N8' -174.92(19) ?
C5' C6' C7' N8' -3.3(3) ?
C61' C6' C7' C71' 2.4(3) ?
C5' C6' C7' C71' 174.0(2) ?
C3' C2' C21' C22' 177.5(2) ?
S1' C2' C21' C22' -4.2(4) ?
C2' C21' C22' C27' -20.2(4) y
C2' C21' C22' C23' 161.8(3) y
C27' C22' C23' C24' 1.9(4) ?
C21' C22' C23' C24' -180.0(3) ?
C22' C23' C24' C25' -0.6(5) ?
C23' C24' C25' C26' -1.6(5) ?
C24' C25' C26' C27' 2.4(5) ?
C25' C26' C27' C22' -1.1(5) ?
C23' C22' C27' C26' -1.1(4) ?
C21' C22' C27' C26' -179.1(3) ?
N4' C5' C51' C52' 45.4(3) ?
C6' C5' C51' C52' -77.4(2) y
N4' C5' C51' C56' -133.94(19) ?
C6' C5' C51' C56' 103.3(2) ?
C56' C51' C52' C53' 0.7(3) ?
C5' C51' C52' C53' -178.7(2) ?
C51' C52' C53' C54' -0.2(4) ?
C52' C53' C54' C55' -0.5(4) ?
C53' C54' C55' C56' 0.7(4) ?
C54' C55' C56' C51' -0.2(4) ?
C52' C51' C56' C55' -0.5(3) ?
C5' C51' C56' C55' 178.9(2) ?
C7' C6' C61' O6' 131.5(2) y
C5' C6' C61' O6' -40.9(3) ?
C7' C6' C61' N6' -48.8(3) ?
C5' C6' C61' N6' 138.8(2) ?
N8' C9' N4' C3' 176.2(2) ?
S1' C9' N4' C3' -1.9(2) ?
N8' C9' N4' C5' 0.3(3) ?
S1' C9' N4' C5' -177.76(14) ?
O3' C3' N4' C9' -175.8(2) ?
C2' C3' N4' C9' 3.4(3) ?
O3' C3' N4' C5' 0.1(3) ?
C2' C3' N4' C5' 179.29(17) ?
C51' C5' N4' C9' -125.09(19) ?
C6' C5' N4' C9' 0.1(3) ?
C51' C5' N4' C3' 59.3(2) ?
C6' C5' N4' C3' -175.55(17) ?
O6' C61' N6' C62' -5.0(4) ?
C6' C61' N6' C62' 175.3(2) y
N4' C9' N8' C7' -2.0(3) ?
S1' C9' N8' C7' 175.93(15) ?
C6' C7' N8' C9' 3.5(3) ?
C71' C7' N8' C9' -174.2(2) ?
C21' C2' S1' C9' -176.4(2) ?
C3' C2' S1' C9' 2.03(16) ?
N8' C9' S1' C2' -178.40(19) ?
N4' C9' S1' C2' -0.20(16) ?
